data_7232482
loop_
_publ_author_name
'Nezhadali Baghan, Zahra'
'Salimi, Alireza'
'Eshtiagh-Hosseini, Hossein'
'Oliver, Allen G.'

_publ_section_title
;
 Hydrogen-bonded 3D network of d10-metal halide coordination polymer
 containing N-(3-pyridinyl) nicotinamide: influence of ligand
 conformation, halide anions and solvent
;
_journal_issue 16
_journal_name_full CrystEngComm
_journal_page_first 2691
_journal_paper_doi 10.1039/C9CE00107G
_journal_volume 21
_journal_year 2019
_chemical_formula_sum 'C11 H9 Cl2 Hg N3 O'
_chemical_formula_weight 470.70
_space_group_crystal_system monoclinic
_space_group_IT_number 14
_space_group_name_Hall '-P 2yn'
_space_group_name_H-M_alt 'P 1 21/n 1'
_symmetry_space_group_name_Hall '-P 2yn'
_symmetry_space_group_name_H-M 'P 1 21/n 1'
_atom_sites_solution_hydrogens geom
_audit_creation_method SHELXL-2013
_audit_update_record
;
2019-02-16 deposited with the CCDC.    2019-03-08 downloaded from the CCDC.
;
_cell_angle_alpha 90
_cell_angle_beta 95.349(2)
_cell_angle_gamma 90
_cell_formula_units_Z 4
_cell_length_a 7.9213(6)
_cell_length_b 13.4161(10)
_cell_length_c 11.9553(9)
_cell_measurement_reflns_used 6312
_cell_measurement_temperature 120(2)
_cell_measurement_theta_max 26.46
_cell_measurement_theta_min 2.29
_cell_volume 1264.99(16)
_computing_cell_refinement 'Bruker SAINT'
_computing_data_collection 'Bruker APEX2'
_computing_data_reduction 'Bruker SAINT'
_computing_structure_refinement 'SHELXL-2013 (Sheldrick, 2013)'
_diffrn_ambient_temperature 120(2)
_diffrn_measured_fraction_theta_full 1.000
_diffrn_measured_fraction_theta_max 1.000
_diffrn_measurement_device_type 'Bruker APEX-II CCD'
_diffrn_measurement_method '\f and \w scans'
_diffrn_radiation_type MoK\a
_diffrn_radiation_wavelength 0.71073
_diffrn_reflns_av_R_equivalents 0.0469
_diffrn_reflns_av_unetI/netI 0.0278
_diffrn_reflns_Laue_measured_fraction_full 1.000
_diffrn_reflns_Laue_measured_fraction_max 1.000
_diffrn_reflns_limit_h_max 9
_diffrn_reflns_limit_h_min -9
_diffrn_reflns_limit_k_max 16
_diffrn_reflns_limit_k_min -15
_diffrn_reflns_limit_l_max 15
_diffrn_reflns_limit_l_min -13
_diffrn_reflns_number 15429
_diffrn_reflns_point_group_measured_fraction_full 1.000
_diffrn_reflns_point_group_measured_fraction_max 1.000
_diffrn_reflns_theta_full 25.242
_diffrn_reflns_theta_max 26.511
_diffrn_reflns_theta_min 2.287
_exptl_absorpt_coefficient_mu 12.579
_exptl_absorpt_correction_T_max 0.4915
_exptl_absorpt_correction_T_min 0.2163
_exptl_absorpt_correction_type numerical
_exptl_absorpt_process_details 'SADABS (Krause et al., 2015)'
_exptl_crystal_colour colourless
_exptl_crystal_density_diffrn 2.472
_exptl_crystal_description block
_exptl_crystal_F_000 872
_exptl_crystal_size_max 0.227
_exptl_crystal_size_mid 0.207
_exptl_crystal_size_min 0.184
_refine_diff_density_max 4.418
_refine_diff_density_min -3.426
_refine_diff_density_rms 0.325
_refine_ls_extinction_method none
_refine_ls_goodness_of_fit_ref 1.528
_refine_ls_hydrogen_treatment constr
_refine_ls_matrix_type full
_refine_ls_number_parameters 139
_refine_ls_number_reflns 2619
_refine_ls_number_restraints 0
_refine_ls_restrained_S_all 1.528
_refine_ls_R_factor_all 0.0952
_refine_ls_R_factor_gt 0.0926
_refine_ls_shift/su_max 0.000
_refine_ls_shift/su_mean 0.000
_refine_ls_structure_factor_coef Fsqd
_refine_ls_weighting_details 'w=1/[\s^2^(Fo^2^)+86.6279P] where P=(Fo^2^+2Fc^2^)/3'
_refine_ls_weighting_scheme calc
_refine_ls_wR_factor_gt 0.2072
_refine_ls_wR_factor_ref 0.2081
_reflns_Friedel_coverage 0.000
_reflns_number_gt 2511
_reflns_number_total 2619
_reflns_threshold_expression 'I > 2\s(I)'
_cod_data_source_file c9ce00107g2.cif
_cod_data_source_block shelx_CCDC2
_cod_depositor_comments 'Adding full bibliography for 7232480--7232484.cif.'
_cod_database_code 7232482
_shelx_space_group_comment
;
The symmetry employed for this shelxl refinement is uniquely defined
by the following loop, which should always be used as a source of
symmetry information in preference to the above space-group names.
They are only intended as comments.
;
_shelx_estimated_absorpt_t_min 0.162
_shelx_estimated_absorpt_t_max 0.206
_shelxl_version_number 2013-4

loop_
_space_group_symop_operation_xyz
'x, y, z'
'-x+1/2, y+1/2, -z+1/2'
'-x, -y, -z'
'x-1/2, -y-1/2, z-1/2'

loop_
_atom_site_label
_atom_site_type_symbol
_atom_site_fract_x
_atom_site_fract_y
_atom_site_fract_z
_atom_site_U_iso_or_equiv
_atom_site_adp_type
_atom_site_occupancy
_atom_site_site_symmetry_order
_atom_site_calc_flag
_atom_site_refinement_flags_posn
_atom_site_refinement_flags_adp
C1 C 0.449(3) 0.5306(14) 0.7243(18) 0.028(3) Uani 1 1 d . .
H1 H 0.5089 0.5083 0.7921 0.033 Uiso 1 1 calc R U
C2 C 0.534(3) 0.5927(14) 0.6558(18) 0.028(3) Uani 1 1 d . .
C3 C 0.446(3) 0.6226(18) 0.560(2) 0.036(5) Uani 1 1 d . .
H3 H 0.4990 0.6632 0.5088 0.044 Uiso 1 1 calc R U
C4 C 0.279(2) 0.5948(14) 0.5363(15) 0.022(3) Uani 1 1 d . .
H4 H 0.2158 0.6188 0.4702 0.027 Uiso 1 1 calc R U
C5 C 0.205(3) 0.5337(15) 0.6068(15) 0.022(3) Uani 1 1 d . .
H5 H 0.0903 0.5139 0.5887 0.027 Uiso 1 1 calc R U
C6 C 0.727(3) 0.6274(16) 0.6670(17) 0.030(3) Uani 1 1 d . .
C7 C 0.956(3) 0.6593(17) 0.800(2) 0.036(5) Uani 1 1 d . .
C8 C 1.032(3) 0.6222(17) 0.900(2) 0.035(5) Uani 1 1 d . .
H8 H 0.9706 0.5779 0.9428 0.041 Uiso 1 1 calc R U
C9 C 1.186(2) 0.6471(17) 0.9352(16) 0.026(4) Uani 1 1 d . .
H9 H 1.2424 0.6180 1.0010 0.031 Uiso 1 1 calc R U
C10 C 1.268(3) 0.7193(15) 0.8722(16) 0.025(3) Uani 1 1 d . .
H10 H 1.3764 0.7429 0.9018 0.030 Uiso 1 1 calc R U
C11 C 1.043(3) 0.7261(16) 0.7391(18) 0.034(5) Uani 1 1 d . .
H11 H 0.9907 0.7521 0.6705 0.040 Uiso 1 1 calc R U
N1 N 0.291(2) 0.4998(12) 0.7032(13) 0.021(3) Uani 1 1 d . .
N2 N 1.204(2) 0.7553(13) 0.7763(14) 0.025(3) Uani 1 1 d . .
N3 N 0.784(3) 0.6315(15) 0.7703(18) 0.045(5) Uani 1 1 d . .
H3A H 0.7176 0.6171 0.8230 0.054 Uiso 1 1 calc R U
O1 O 0.803(2) 0.6380(11) 0.5860(12) 0.030(3) Uani 1 1 d . .
Cl1 Cl 0.3612(7) 0.3905(5) 0.9813(4) 0.0330(11) Uani 1 1 d . .
Cl2 Cl -0.1283(7) 0.3778(4) 0.7632(4) 0.0325(11) Uani 1 1 d . .
Hg1 Hg 0.16572(11) 0.38138(7) 0.81616(7) 0.0322(3) Uani 1 1 d . .

loop_
_atom_site_aniso_label
_atom_site_aniso_U_11
_atom_site_aniso_U_22
_atom_site_aniso_U_33
_atom_site_aniso_U_23
_atom_site_aniso_U_13
_atom_site_aniso_U_12
C1 0.032(8) 0.009(6) 0.038(8) -0.010(6) -0.020(6) 0.006(5)
C2 0.032(8) 0.009(6) 0.038(8) -0.010(6) -0.020(6) 0.006(5)
C3 0.026(11) 0.025(11) 0.059(15) -0.019(11) 0.008(10) -0.011(10)
C4 0.024(7) 0.023(7) 0.017(6) 0.000(5) -0.013(5) -0.002(6)
C5 0.024(7) 0.023(7) 0.017(6) 0.000(5) -0.013(5) -0.002(6)
C6 0.045(7) 0.019(6) 0.025(6) -0.002(5) 0.000(5) -0.007(5)
C7 0.024(11) 0.027(11) 0.055(15) -0.015(11) -0.009(10) -0.013(9)
C8 0.034(12) 0.017(10) 0.053(14) -0.009(10) 0.005(10) -0.002(10)
C9 0.020(10) 0.038(12) 0.020(9) 0.004(8) -0.001(7) -0.010(9)
C10 0.027(7) 0.022(7) 0.024(6) -0.011(5) -0.010(5) -0.003(5)
C11 0.043(13) 0.023(11) 0.029(11) -0.008(9) -0.029(10) 0.002(10)
N1 0.027(9) 0.015(8) 0.019(8) -0.003(6) -0.004(7) 0.005(6)
N2 0.027(7) 0.022(7) 0.024(6) -0.011(5) -0.010(5) -0.003(5)
N3 0.062(14) 0.027(11) 0.048(12) 0.005(9) 0.010(10) 0.009(10)
O1 0.045(7) 0.019(6) 0.025(6) -0.002(5) 0.000(5) -0.007(5)
Cl1 0.035(3) 0.042(3) 0.021(2) 0.002(2) -0.0021(19) 0.000(2)
Cl2 0.037(3) 0.029(3) 0.030(2) -0.001(2) -0.006(2) -0.001(2)
Hg1 0.0366(5) 0.0355(5) 0.0238(4) 0.0004(4) -0.0002(3) 0.0009(4)

loop_
_atom_type_symbol
_atom_type_description
_atom_type_scat_dispersion_real
_atom_type_scat_dispersion_imag
_atom_type_scat_source
C C 0.0033 0.0016 'International Tables Vol C Tables 4.2.6.8 and 6.1.1.4'
H H 0.0000 0.0000 'International Tables Vol C Tables 4.2.6.8 and 6.1.1.4'
N N 0.0061 0.0033 'International Tables Vol C Tables 4.2.6.8 and 6.1.1.4'
O O 0.0106 0.0060 'International Tables Vol C Tables 4.2.6.8 and 6.1.1.4'
Cl Cl 0.1484 0.1585 'International Tables Vol C Tables 4.2.6.8 and 6.1.1.4'
Hg Hg -2.3894 9.2266 'International Tables Vol C Tables 4.2.6.8 and 6.1.1.4'

loop_
_geom_angle_atom_site_label_1
_geom_angle_atom_site_label_2
_geom_angle_atom_site_label_3
_geom_angle
_geom_angle_site_symmetry_1
_geom_angle_site_symmetry_3
N1 C1 C2 125.6(19) . .
C3 C2 C1 116(2) . .
C3 C2 C6 114(2) . .
C1 C2 C6 130.2(18) . .
C2 C3 C4 121(2) . .
C5 C4 C3 119.9(19) . .
C4 C5 N1 121.4(18) . .
O1 C6 N3 128(2) . .
O1 C6 C2 121.1(19) . .
N3 C6 C2 110(2) . .
C8 C7 C11 119.7(19) . .
C8 C7 N3 117(2) . .
C11 C7 N3 123(2) . .
C9 C8 C7 121(2) . .
C8 C9 C10 118(2) . .
N2 C10 C9 124.0(19) . .
N2 C11 C7 120.6(19) . .
C1 N1 C5 116.5(18) . .
C1 N1 Hg1 122.8(13) . .
C5 N1 Hg1 120.5(13) . .
C10 N2 C11 117.1(19) . .
C10 N2 Hg1 122.5(14) . 2_656
C11 N2 Hg1 119.8(14) . 2_656
C6 N3 C7 120(2) . .
N2 Hg1 Cl2 109.3(5) 2_646 .
N2 Hg1 N1 89.4(5) 2_646 .
Cl2 Hg1 N1 108.4(4) . .
N2 Hg1 Cl1 98.5(4) 2_646 .
Cl2 Hg1 Cl1 140.26(18) . .
N1 Hg1 Cl1 99.4(4) . .

loop_
_geom_bond_atom_site_label_1
_geom_bond_atom_site_label_2
_geom_bond_distance
_geom_bond_site_symmetry_2
C1 N1 1.32(3) .
C1 C2 1.39(3) .
C2 C3 1.34(3) .
C2 C6 1.59(3) .
C3 C4 1.38(3) .
C4 C5 1.35(3) .
C5 N1 1.36(2) .
C6 O1 1.19(3) .
C6 N3 1.28(3) .
C7 C8 1.37(3) .
C7 C11 1.38(3) .
C7 N3 1.43(3) .
C8 C9 1.30(3) .
C9 C10 1.42(3) .
C10 N2 1.30(3) .
C11 N2 1.37(3) .
N1 Hg1 2.361(17) .
N2 Hg1 2.315(18) 2_656
Cl1 Hg1 2.396(5) .
Cl2 Hg1 2.357(5) .
Hg1 N2 2.315(18) 2_646
